data_4064236
loop_
_publ_author_name
'Saravanakumar, Rajendran'
'Ramkumar, Venkatachalam'
'Sankararaman, Sethuraman'

_publ_section_title
;
 Synthesis and Structure of 1,4-Diphenyl-3-methyl-1,2,3-triazol-5-ylidene
 Palladium Complexes and Application in Catalytic Hydroarylation of
 Alkynes
;
_journal_issue 6
_journal_name_full Organometallics
_journal_page_first 1689
_journal_paper_doi 10.1021/om1011984
_journal_volume 30
_journal_year 2011
_chemical_formula_moiety 'C30 H26 Cl2 N6 Pd '
_chemical_formula_sum 'C30 H26 Cl2 N6 Pd'
_chemical_formula_weight 647.87
_chemical_name_systematic
;

 ?

;
_space_group_IT_number 14
_symmetry_cell_setting monoclinic
_symmetry_space_group_name_Hall '-P 2yn'
_symmetry_space_group_name_H-M 'P 1 21/n 1'
_atom_sites_solution_hydrogens geom
_atom_sites_solution_primary direct
_atom_sites_solution_secondary difmap
_audit_creation_method SHELXL-97
_cell_angle_alpha 90.00
_cell_angle_beta 98.3220(10)
_cell_angle_gamma 90.00
_cell_formula_units_Z 2
_cell_length_a 8.9102(3)
_cell_length_b 13.8797(5)
_cell_length_c 11.8108(4)
_cell_measurement_reflns_used 4421
_cell_measurement_temperature 298(2)
_cell_measurement_theta_max 28.23
_cell_measurement_theta_min 2.28
_cell_volume 1445.27(9)
_computing_cell_refinement 'APEXII/SAINT (Bruker, 2004)'
_computing_data_collection 'APEXII (Bruker, 2004)'
_computing_data_reduction 'SAINT/XPREP (Bruker, 2004)'
_computing_molecular_graphics 'ORTEP3 (Farrugia, 1997) '
_computing_publication_material 'SHELXL-97 (Sheldrick, 2008)'
_computing_structure_refinement 'SHELXL-97 (Sheldrick, 2008)'
_computing_structure_solution 'SHELXS-97 (Sheldrick, 2008)'
_diffrn_ambient_temperature 298(2)
_diffrn_measured_fraction_theta_full 0.999
_diffrn_measured_fraction_theta_max 0.966
_diffrn_measurement_device_type 'Bruker ApexII CCD area detector'
_diffrn_measurement_method 'phi and omega scans'
_diffrn_radiation_monochromator graphite
_diffrn_radiation_source 'fine-focus sealed tube'
_diffrn_radiation_type MoK\a
_diffrn_radiation_wavelength 0.71073
_diffrn_reflns_av_R_equivalents 0.0209
_diffrn_reflns_av_sigmaI/netI 0.0308
_diffrn_reflns_limit_h_max 11
_diffrn_reflns_limit_h_min -11
_diffrn_reflns_limit_k_max 18
_diffrn_reflns_limit_k_min -16
_diffrn_reflns_limit_l_max 14
_diffrn_reflns_limit_l_min -15
_diffrn_reflns_number 10045
_diffrn_reflns_theta_full 25.00
_diffrn_reflns_theta_max 28.32
_diffrn_reflns_theta_min 2.28
_exptl_absorpt_coefficient_mu 0.857
_exptl_absorpt_correction_T_max 0.8541
_exptl_absorpt_correction_T_min 0.8142
_exptl_absorpt_correction_type multi-scan
_exptl_absorpt_process_details 'SADABS (Bruker, 2004)'
_exptl_crystal_colour colorless
_exptl_crystal_density_diffrn 1.489
_exptl_crystal_density_method 'not measured'
_exptl_crystal_description Rectangular
_exptl_crystal_F_000 656
_exptl_crystal_size_max 0.25
_exptl_crystal_size_mid 0.22
_exptl_crystal_size_min 0.19
_refine_diff_density_max 0.506
_refine_diff_density_min -0.477
_refine_diff_density_rms 0.068
_refine_ls_extinction_method none
_refine_ls_goodness_of_fit_ref 1.068
_refine_ls_hydrogen_treatment constr
_refine_ls_matrix_type full
_refine_ls_number_parameters 179
_refine_ls_number_reflns 3471
_refine_ls_number_restraints 0
_refine_ls_restrained_S_all 1.068
_refine_ls_R_factor_all 0.0470
_refine_ls_R_factor_gt 0.0316
_refine_ls_shift/su_max 0.000
_refine_ls_shift/su_mean 0.000
_refine_ls_structure_factor_coef Fsqd
_refine_ls_weighting_details 'calc w=1/[\s^2^(Fo^2^)+(0.0411P)^2^+0.5580P] where P=(Fo^2^+2Fc^2^)/3'
_refine_ls_weighting_scheme calc
_refine_ls_wR_factor_gt 0.0787
_refine_ls_wR_factor_ref 0.0861
_reflns_number_gt 2673
_reflns_number_total 3471
_reflns_threshold_expression >2sigma(I)
_cod_data_source_file om1011984_si_001.cif
_cod_data_source_block new
_cod_depositor_comments
;
The following automatic conversions were performed:

'_symmetry_cell_setting' value 'Monoclinic' changed to 'monoclinic'
according to /home/saulius/struct/CIF-dictionaries/cif_core.dic
dictionary named 'cif_core.dic' version 2.4.1 from
2010-06-29.

'_exptl_absorpt_correction_type' value 'Multi-scan'
changed to 'multi-scan' according to
/home/saulius/struct/CIF-dictionaries/cif_core.dic dictionary named
'cif_core.dic' version 2.4.1 from 2010-06-29.

Automatic conversion script
Id: cif_fix_values 1715 2011-07-08 13:25:40Z adriana 
;
_cod_original_sg_symbol_H-M 'P 2(1)/n'
_cod_database_code 4064236

loop_
_symmetry_equiv_pos_as_xyz
'x, y, z'
'-x+1/2, y+1/2, -z+1/2'
'-x, -y, -z'
'x-1/2, -y-1/2, z-1/2'

loop_
_atom_site_label
_atom_site_type_symbol
_atom_site_fract_x
_atom_site_fract_y
_atom_site_fract_z
_atom_site_U_iso_or_equiv
_atom_site_adp_type
_atom_site_occupancy
_atom_site_symmetry_multiplicity
_atom_site_calc_flag
_atom_site_refinement_flags
C1 C 0.0651(4) 0.4218(2) 0.6207(3) 0.0641(9) Uani 1 1 d .
H1 H 0.1666 0.4130 0.6129 0.077 Uiso 1 1 calc R
C2 C -0.0477(6) 0.3768(3) 0.5473(3) 0.0866(13) Uani 1 1 d .
H2 H -0.0219 0.3381 0.4888 0.104 Uiso 1 1 calc R
C3 C -0.1986(6) 0.3883(3) 0.5591(4) 0.0917(14) Uani 1 1 d .
H3 H -0.2739 0.3571 0.5098 0.110 Uiso 1 1 calc R
C4 C -0.2355(5) 0.4462(4) 0.6443(3) 0.0849(12) Uani 1 1 d .
H4 H -0.3370 0.4540 0.6523 0.102 Uiso 1 1 calc R
C5 C -0.1257(4) 0.4937(2) 0.7192(3) 0.0624(9) Uani 1 1 d .
H5 H -0.1524 0.5336 0.7764 0.075 Uiso 1 1 calc R
C6 C 0.0251(4) 0.4800(2) 0.7061(2) 0.0482(7) Uani 1 1 d .
N1 N 0.1390(3) 0.52992(17) 0.78106(19) 0.0409(5) Uani 1 1 d .
C7 C 0.1466(3) 0.54882(18) 0.8959(2) 0.0349(5) Uani 1 1 d .
C9 C 0.3561(3) 0.64112(18) 1.0291(2) 0.0386(6) Uani 1 1 d .
C10 C 0.2715(3) 0.6956(2) 1.0948(3) 0.0544(8) Uani 1 1 d .
H10 H 0.1685 0.7052 1.0708 0.065 Uiso 1 1 calc R
C11 C 0.3408(4) 0.7357(3) 1.1964(3) 0.0663(9) Uani 1 1 d .
H11 H 0.2839 0.7723 1.2406 0.080 Uiso 1 1 calc R
C12 C 0.4937(4) 0.7217(2) 1.2326(3) 0.0608(8) Uani 1 1 d .
H12 H 0.5397 0.7490 1.3008 0.073 Uiso 1 1 calc R
C13 C 0.5763(3) 0.6680(2) 1.1682(3) 0.0538(7) Uani 1 1 d .
H13 H 0.6793 0.6588 1.1925 0.065 Uiso 1 1 calc R
C14 C 0.5095(3) 0.6271(2) 1.0672(3) 0.0448(6) Uani 1 1 d .
H14 H 0.5673 0.5898 1.0243 0.054 Uiso 1 1 calc R
C15 C 0.4782(4) 0.6539(3) 0.7931(3) 0.0749(11) Uani 1 1 d .
H15A H 0.5588 0.6078 0.7948 0.112 Uiso 1 1 calc R
H15B H 0.5075 0.7034 0.8487 0.112 Uiso 1 1 calc R
H15C H 0.4579 0.6823 0.7183 0.112 Uiso 1 1 calc R
Cl1 Cl 0.12577(7) 0.35193(5) 1.01092(6) 0.04783(18) Uani 1 1 d .
C8 C 0.2821(3) 0.59964(18) 0.9205(2) 0.0361(5) Uani 1 1 d .
N2 N 0.3413(2) 0.60561(17) 0.8196(2) 0.0460(6) Uani 1 1 d .
N3 N 0.2562(3) 0.56391(19) 0.7336(2) 0.0521(6) Uani 1 1 d .
Pd1 Pd 0.0000 0.5000 1.0000 0.03204(10) Uani 1 2 d S

loop_
_atom_site_aniso_label
_atom_site_aniso_U_11
_atom_site_aniso_U_22
_atom_site_aniso_U_33
_atom_site_aniso_U_23
_atom_site_aniso_U_13
_atom_site_aniso_U_12
C1 0.097(3) 0.0456(18) 0.0467(18) -0.0036(15) 0.0002(17) 0.0000(18)
C2 0.150(4) 0.048(2) 0.054(2) -0.0065(17) -0.014(3) -0.012(2)
C3 0.122(4) 0.072(3) 0.069(3) 0.003(2) -0.028(2) -0.041(3)
C4 0.074(2) 0.102(3) 0.072(3) 0.007(3) -0.010(2) -0.035(2)
C5 0.0599(19) 0.072(2) 0.0529(19) 0.0009(16) 0.0001(15) -0.0173(16)
C6 0.0650(18) 0.0427(17) 0.0353(15) 0.0051(12) 0.0016(13) -0.0120(13)
N1 0.0457(12) 0.0422(12) 0.0360(12) 0.0017(10) 0.0099(10) -0.0060(10)
C7 0.0363(12) 0.0333(13) 0.0365(14) 0.0014(11) 0.0094(10) 0.0021(10)
C9 0.0380(12) 0.0345(13) 0.0446(15) -0.0012(11) 0.0103(11) -0.0055(11)
C10 0.0402(14) 0.0603(19) 0.0647(19) -0.0199(16) 0.0146(13) -0.0029(13)
C11 0.0629(19) 0.073(2) 0.067(2) -0.0312(18) 0.0237(17) -0.0078(17)
C12 0.068(2) 0.060(2) 0.0541(19) -0.0140(16) 0.0069(15) -0.0184(17)
C13 0.0462(15) 0.0524(18) 0.0604(19) -0.0028(15) -0.0003(13) -0.0037(14)
C14 0.0394(13) 0.0409(15) 0.0543(18) -0.0032(13) 0.0074(12) 0.0011(12)
C15 0.065(2) 0.099(3) 0.068(2) -0.008(2) 0.0311(18) -0.034(2)
Cl1 0.0400(3) 0.0407(4) 0.0658(5) 0.0138(3) 0.0180(3) 0.0088(3)
C8 0.0340(11) 0.0343(13) 0.0424(14) 0.0006(11) 0.0134(10) -0.0007(10)
N2 0.0440(12) 0.0505(14) 0.0476(14) 0.0018(11) 0.0208(10) -0.0084(11)
N3 0.0585(14) 0.0579(16) 0.0435(14) -0.0025(12) 0.0190(11) -0.0128(13)
Pd1 0.02961(13) 0.03385(16) 0.03395(16) 0.00365(12) 0.00893(9) -0.00098(11)

loop_
_atom_type_symbol
_atom_type_description
_atom_type_scat_dispersion_real
_atom_type_scat_dispersion_imag
_atom_type_scat_source
C C 0.0033 0.0016 'International Tables Vol C Tables 4.2.6.8 and 6.1.1.4'
H H 0.0000 0.0000 'International Tables Vol C Tables 4.2.6.8 and 6.1.1.4'
N N 0.0061 0.0033 'International Tables Vol C Tables 4.2.6.8 and 6.1.1.4'
Cl Cl 0.1484 0.1585 'International Tables Vol C Tables 4.2.6.8 and 6.1.1.4'
Pd Pd -0.9988 1.0072 'International Tables Vol C Tables 4.2.6.8 and 6.1.1.4'

loop_
_geom_angle_atom_site_label_1
_geom_angle_atom_site_label_2
_geom_angle_atom_site_label_3
_geom_angle
_geom_angle_site_symmetry_1
_geom_angle_site_symmetry_3
C6 C1 C2 118.9(4) . .
C6 C1 H1 120.6 . .
C2 C1 H1 120.6 . .
C1 C2 C3 121.1(4) . .
C1 C2 H2 119.5 . .
C3 C2 H2 119.5 . .
C4 C3 C2 119.0(4) . .
C4 C3 H3 120.5 . .
C2 C3 H3 120.5 . .
C3 C4 C5 121.9(4) . .
C3 C4 H4 119.1 . .
C5 C4 H4 119.1 . .
C4 C5 C6 117.9(4) . .
C4 C5 H5 121.1 . .
C6 C5 H5 121.1 . .
C1 C6 C5 121.3(3) . .
C1 C6 N1 120.2(3) . .
C5 C6 N1 118.5(3) . .
N3 N1 C7 114.6(2) . .
N3 N1 C6 116.0(2) . .
C7 N1 C6 129.4(2) . .
N1 C7 C8 102.7(2) . .
N1 C7 Pd1 126.09(18) . .
C8 C7 Pd1 130.94(18) . .
C10 C9 C14 119.1(3) . .
C10 C9 C8 119.4(2) . .
C14 C9 C8 121.5(2) . .
C9 C10 C11 119.7(3) . .
C9 C10 H10 120.2 . .
C11 C10 H10 120.2 . .
C12 C11 C10 120.6(3) . .
C12 C11 H11 119.7 . .
C10 C11 H11 119.7 . .
C13 C12 C11 119.6(3) . .
C13 C12 H12 120.2 . .
C11 C12 H12 120.2 . .
C12 C13 C14 120.7(3) . .
C12 C13 H13 119.6 . .
C14 C13 H13 119.6 . .
C13 C14 C9 120.3(3) . .
C13 C14 H14 119.9 . .
C9 C14 H14 119.9 . .
N2 C15 H15A 109.5 . .
N2 C15 H15B 109.5 . .
H15A C15 H15B 109.5 . .
N2 C15 H15C 109.5 . .
H15A C15 H15C 109.5 . .
H15B C15 H15C 109.5 . .
N2 C8 C7 106.3(2) . .
N2 C8 C9 123.5(2) . .
C7 C8 C9 130.2(2) . .
N3 N2 C8 113.2(2) . .
N3 N2 C15 116.3(2) . .
C8 N2 C15 130.5(3) . .
N2 N3 N1 103.3(2) . .
C7 Pd1 C7 180.000(1) . 3_567
C7 Pd1 Cl1 91.05(7) . 3_567
C7 Pd1 Cl1 88.95(7) 3_567 3_567
C7 Pd1 Cl1 88.95(7) . .
C7 Pd1 Cl1 91.05(7) 3_567 .
Cl1 Pd1 Cl1 180.0 3_567 .

loop_
_geom_bond_atom_site_label_1
_geom_bond_atom_site_label_2
_geom_bond_distance
_geom_bond_site_symmetry_2
C1 C6 1.379(4) .
C1 C2 1.379(5) .
C1 H1 0.9300 .
C2 C3 1.380(6) .
C2 H2 0.9300 .
C3 C4 1.364(6) .
C3 H3 0.9300 .
C4 C5 1.387(5) .
C4 H4 0.9300 .
C5 C6 1.388(5) .
C5 H5 0.9300 .
C6 N1 1.426(4) .
N1 N3 1.340(3) .
N1 C7 1.373(3) .
C7 C8 1.392(3) .
C7 Pd1 2.035(2) .
C9 C10 1.383(4) .
C9 C14 1.390(4) .
C9 C8 1.472(4) .
C10 C11 1.384(4) .
C10 H10 0.9300 .
C11 C12 1.381(5) .
C11 H11 0.9300 .
C12 C13 1.356(4) .
C12 H12 0.9300 .
C13 C14 1.377(4) .
C13 H13 0.9300 .
C14 H14 0.9300 .
C15 N2 1.465(4) .
C15 H15A 0.9600 .
C15 H15B 0.9600 .
C15 H15C 0.9600 .
Cl1 Pd1 2.3354(6) .
C8 N2 1.374(3) .
N2 N3 1.311(3) .
Pd1 C7 2.035(2) 3_567
Pd1 Cl1 2.3354(6) 3_567

loop_
_geom_torsion_atom_site_label_1
_geom_torsion_atom_site_label_2
_geom_torsion_atom_site_label_3
_geom_torsion_atom_site_label_4
_geom_torsion
_geom_torsion_site_symmetry_4
C6 C1 C2 C3 -0.9(6) .
C1 C2 C3 C4 0.8(6) .
C2 C3 C4 C5 0.0(7) .
C3 C4 C5 C6 -0.7(6) .
C2 C1 C6 C5 0.1(5) .
C2 C1 C6 N1 -178.0(3) .
C4 C5 C6 C1 0.7(5) .
C4 C5 C6 N1 178.8(3) .
C1 C6 N1 N3 37.1(4) .
C5 C6 N1 N3 -141.1(3) .
C1 C6 N1 C7 -143.1(3) .
C5 C6 N1 C7 38.8(4) .
N3 N1 C7 C8 0.1(3) .
C6 N1 C7 C8 -179.7(3) .
N3 N1 C7 Pd1 -174.73(19) .
C6 N1 C7 Pd1 5.4(4) .
C14 C9 C10 C11 0.5(5) .
C8 C9 C10 C11 -179.3(3) .
C9 C10 C11 C12 0.0(5) .
C10 C11 C12 C13 -0.2(6) .
C11 C12 C13 C14 -0.2(5) .
C12 C13 C14 C9 0.7(5) .
C10 C9 C14 C13 -0.9(4) .
C8 C9 C14 C13 178.9(3) .
N1 C7 C8 N2 -0.2(3) .
Pd1 C7 C8 N2 174.27(19) .
N1 C7 C8 C9 179.9(3) .
Pd1 C7 C8 C9 -5.7(4) .
C10 C9 C8 N2 132.6(3) .
C14 C9 C8 N2 -47.2(4) .
C10 C9 C8 C7 -47.5(4) .
C14 C9 C8 C7 132.7(3) .
C7 C8 N2 N3 0.3(3) .
C9 C8 N2 N3 -179.8(2) .
C7 C8 N2 C15 177.2(3) .
C9 C8 N2 C15 -2.8(5) .
C8 N2 N3 N1 -0.2(3) .
C15 N2 N3 N1 -177.6(3) .
C7 N1 N3 N2 0.0(3) .
C6 N1 N3 N2 179.9(2) .
N1 C7 Pd1 C7 39(79) 3_567
C8 C7 Pd1 C7 -134(79) 3_567
N1 C7 Pd1 Cl1 -100.6(2) 3_567
C8 C7 Pd1 Cl1 86.1(2) 3_567
N1 C7 Pd1 Cl1 79.4(2) .
C8 C7 Pd1 Cl1 -93.9(2) .
